data_4514218
loop_
_publ_author_name
'Wang, Junya'
'Meng, Ge'
'Xie, Kun'
'Li, Liting'
'Sun, Huaming'
'Huang, Zhiyan'

_publ_section_title
;
 Mild and Efficient Ni-Catalyzed Biaryl Synthesis with Polyfluoroaryl
 Magnesium Species: Verification of the Arrest State, Uncovering the
 Hidden Competitive Second Transmetalation and Ligand-Accelerated Highly
 Selective Monoarylation
;
_journal_issue 11
_journal_name_full 'ACS Catalysis'
_journal_page_first 7421
_journal_paper_doi 10.1021/acscatal.7b02618
_journal_volume 7
_journal_year 2017
_chemical_formula_moiety 'C20 H6 F8 S2'
_chemical_formula_sum 'C20 H6 F8 S2'
_chemical_formula_weight 462.37
_space_group_crystal_system orthorhombic
_space_group_IT_number 61
_space_group_name_Hall '-P 2ac 2ab'
_space_group_name_H-M_alt 'P b c a'
_symmetry_space_group_name_Hall '-P 2ac 2ab'
_symmetry_space_group_name_H-M 'P b c a'
_atom_sites_solution_hydrogens geom
_atom_sites_solution_primary dual
_audit_creation_date 2016-10-12
_audit_creation_method
;
Olex2 1.2
(compiled 2016.09.09 svn.r3337 for OlexSys, GUI svn.r5227)
;
_cell_angle_alpha 90
_cell_angle_beta 90
_cell_angle_gamma 90
_cell_formula_units_Z 8
_cell_length_a 7.1369(3)
_cell_length_b 13.1737(7)
_cell_length_c 35.7724(17)
_cell_measurement_reflns_used 9867
_cell_measurement_temperature 153
_cell_measurement_theta_max 27.296
_cell_measurement_theta_min 2.277
_cell_volume 3363.3(3)
_computing_cell_refinement 'SAINT v8.37A (Bruker, 2015)'
_computing_data_reduction 'SAINT v8.37A (Bruker, 2015)'
_computing_molecular_graphics 'Olex2 (Dolomanov et al., 2009)'
_computing_publication_material 'Olex2 (Dolomanov et al., 2009)'
_computing_structure_refinement 'XL (Sheldrick, 2008)'
_computing_structure_solution 'XT (Sheldrick, 2015)'
_diffrn_ambient_temperature 153.0
_diffrn_measured_fraction_theta_full 0.999
_diffrn_measured_fraction_theta_max 0.998
_diffrn_measurement_device_type 'Bruker APEX-II CCD'
_diffrn_measurement_method '\f and \w scans'
_diffrn_radiation_type MoK\a
_diffrn_radiation_wavelength 0.71073
_diffrn_reflns_av_R_equivalents 0.0816
_diffrn_reflns_av_unetI/netI 0.0262
_diffrn_reflns_Laue_measured_fraction_full 0.999
_diffrn_reflns_Laue_measured_fraction_max 0.998
_diffrn_reflns_limit_h_max 9
_diffrn_reflns_limit_h_min -8
_diffrn_reflns_limit_k_max 17
_diffrn_reflns_limit_k_min -17
_diffrn_reflns_limit_l_max 46
_diffrn_reflns_limit_l_min -46
_diffrn_reflns_number 79962
_diffrn_reflns_point_group_measured_fraction_full 0.999
_diffrn_reflns_point_group_measured_fraction_max 0.998
_diffrn_reflns_theta_full 26.000
_diffrn_reflns_theta_max 27.527
_diffrn_reflns_theta_min 2.277
_diffrn_standards_number 0
_exptl_absorpt_coefficient_mu 0.407
_exptl_absorpt_correction_T_max 0.7456
_exptl_absorpt_correction_T_min 0.6452
_exptl_absorpt_correction_type multi-scan
_exptl_absorpt_process_details
;
SADABS-2014/5 (Bruker,2014/5) was used for absorption correction.
wR2(int) was 0.1353 before and 0.0695 after correction.
The Ratio of minimum to maximum transmission is 0.8653.
The \l/2 correction factor is Not present.
;
_exptl_crystal_colour 'clear greenish green'
_exptl_crystal_colour_lustre clear
_exptl_crystal_colour_modifier greenish
_exptl_crystal_colour_primary green
_exptl_crystal_density_diffrn 1.826
_exptl_crystal_description block
_exptl_crystal_F_000 1840
_exptl_crystal_size_max 0.5
_exptl_crystal_size_mid 0.3
_exptl_crystal_size_min 0.1
_refine_diff_density_max 0.305
_refine_diff_density_min -0.276
_refine_diff_density_rms 0.063
_refine_ls_extinction_method none
_refine_ls_goodness_of_fit_ref 1.143
_refine_ls_hydrogen_treatment constr
_refine_ls_matrix_type full
_refine_ls_number_parameters 271
_refine_ls_number_reflns 3872
_refine_ls_number_restraints 0
_refine_ls_restrained_S_all 1.143
_refine_ls_R_factor_all 0.0567
_refine_ls_R_factor_gt 0.0419
_refine_ls_shift/su_max 0.001
_refine_ls_shift/su_mean 0.000
_refine_ls_structure_factor_coef Fsqd
_refine_ls_weighting_details 'w=1/[\s^2^(Fo^2^)+(0.0299P)^2^+3.2770P] where P=(Fo^2^+2Fc^2^)/3'
_refine_ls_weighting_scheme calc
_refine_ls_wR_factor_gt 0.0851
_refine_ls_wR_factor_ref 0.0898
_reflns_Friedel_coverage 0.000
_reflns_number_gt 3210
_reflns_number_total 3872
_reflns_threshold_expression 'I > 2\s(I)'
_cod_data_source_file cs7b02618_si_005.cif
_cod_data_source_block s
_cod_depositor_comments 'Adding full bibliography for 4514218--4514221.cif.'
_cod_database_code 4514218
_shelx_space_group_comment
;
The symmetry employed for this shelxl refinement is uniquely defined
by the following loop, which should always be used as a source of
symmetry information in preference to the above space-group names.
They are only intended as comments.
;
_olex2_refinement_description
;
1. Fixed Uiso
 At 1.2 times of:
  All C(H) groups
2.a Aromatic/amide H refined with riding coordinates:
 C2(H2), C3(H3), C8(H8), C12(H12), C13(H13), C18(H18)
;
_shelx_shelxl_version_number 2014/7
_olex2_submission_special_instructions 'No special instructions were received'

loop_
_space_group_symop_operation_xyz
'x, y, z'
'-x+1/2, -y, z+1/2'
'-x, y+1/2, -z+1/2'
'x+1/2, -y+1/2, -z'
'-x, -y, -z'
'x-1/2, y, -z-1/2'
'x, -y-1/2, z-1/2'
'-x-1/2, y-1/2, z'

loop_
_atom_site_label
_atom_site_type_symbol
_atom_site_fract_x
_atom_site_fract_y
_atom_site_fract_z
_atom_site_U_iso_or_equiv
_atom_site_adp_type
_atom_site_occupancy
_atom_site_site_symmetry_order
_atom_site_calc_flag
_atom_site_refinement_flags_posn
S1 S 0.60622(7) 0.33081(4) 0.72498(2) 0.01896(12) Uani 1 1 d .
S2 S 0.62691(7) 0.46106(4) 0.61289(2) 0.01800(12) Uani 1 1 d .
F1 F 0.5873(2) 0.58363(9) 0.81401(3) 0.0306(3) Uani 1 1 d .
F2 F 0.5935(2) 0.54696(10) 0.88611(3) 0.0321(3) Uani 1 1 d .
F3 F 0.6110(2) 0.19532(10) 0.86314(4) 0.0374(4) Uani 1 1 d .
F4 F 0.6091(2) 0.22926(9) 0.79035(3) 0.0313(3) Uani 1 1 d .
F5 F 0.48249(18) 0.23133(9) 0.52596(3) 0.0258(3) Uani 1 1 d .
F6 F 0.50095(19) 0.26476(9) 0.45291(3) 0.0281(3) Uani 1 1 d .
F7 F 0.82952(18) 0.56911(9) 0.47430(3) 0.0274(3) Uani 1 1 d .
F8 F 0.81253(18) 0.53775(9) 0.54756(3) 0.0254(3) Uani 1 1 d .
C1 C 0.6043(3) 0.41482(15) 0.68806(5) 0.0184(4) Uani 1 1 d .
C2 C 0.5988(3) 0.51260(16) 0.70060(6) 0.0260(5) Uani 1 1 d .
H2 H 0.5959 0.5698 0.6844 0.031 Uiso 1 1 calc R
C3 C 0.5977(3) 0.52051(16) 0.73985(6) 0.0264(5) Uani 1 1 d .
H3 H 0.5951 0.5836 0.7527 0.032 Uiso 1 1 calc R
C4 C 0.6006(3) 0.42848(15) 0.75769(5) 0.0180(4) Uani 1 1 d .
C5 C 0.6013(3) 0.40807(15) 0.79808(5) 0.0168(4) Uani 1 1 d .
C6 C 0.5968(3) 0.48584(15) 0.82473(5) 0.0194(4) Uani 1 1 d .
C7 C 0.6002(3) 0.46683(16) 0.86264(5) 0.0218(4) Uani 1 1 d .
C8 C 0.6068(3) 0.37002(17) 0.87687(6) 0.0238(4) Uani 1 1 d .
H8 H 0.6098 0.3576 0.9030 0.029 Uiso 1 1 calc R
C9 C 0.6087(3) 0.29233(16) 0.85143(6) 0.0236(4) Uani 1 1 d .
C10 C 0.6073(3) 0.31059(15) 0.81333(5) 0.0203(4) Uani 1 1 d .
C11 C 0.6112(3) 0.37706(15) 0.64986(5) 0.0173(4) Uani 1 1 d .
C12 C 0.6135(3) 0.27893(16) 0.63757(5) 0.0226(4) Uani 1 1 d .
H12 H 0.6067 0.2220 0.6538 0.027 Uiso 1 1 calc R
C13 C 0.6269(3) 0.27054(15) 0.59825(5) 0.0230(4) Uani 1 1 d .
H13 H 0.6292 0.2075 0.5854 0.028 Uiso 1 1 calc R
C14 C 0.6365(3) 0.36296(15) 0.58055(5) 0.0165(4) Uani 1 1 d .
C15 C 0.6490(3) 0.38242(14) 0.54011(5) 0.0152(4) Uani 1 1 d .
C16 C 0.7350(3) 0.46773(14) 0.52479(5) 0.0170(4) Uani 1 1 d .
C17 C 0.7445(3) 0.48416(15) 0.48679(5) 0.0183(4) Uani 1 1 d .
C18 C 0.6677(3) 0.41691(16) 0.46165(5) 0.0192(4) Uani 1 1 d .
H18 H 0.6746 0.4282 0.4355 0.023 Uiso 1 1 calc R
C19 C 0.5806(3) 0.33263(15) 0.47619(5) 0.0187(4) Uani 1 1 d .
C20 C 0.5718(3) 0.31531(14) 0.51415(5) 0.0168(4) Uani 1 1 d .

loop_
_atom_site_aniso_label
_atom_site_aniso_U_11
_atom_site_aniso_U_22
_atom_site_aniso_U_33
_atom_site_aniso_U_23
_atom_site_aniso_U_13
_atom_site_aniso_U_12
S1 0.0250(3) 0.0196(2) 0.0123(2) -0.00041(18) 0.00071(19) -0.0003(2)
S2 0.0236(3) 0.0174(2) 0.0129(2) -0.00035(17) -0.00037(19) 0.0006(2)
F1 0.0529(9) 0.0202(6) 0.0188(6) -0.0023(5) 0.0014(6) -0.0034(6)
F2 0.0470(8) 0.0321(7) 0.0172(6) -0.0084(5) 0.0005(6) -0.0070(6)
F3 0.0622(10) 0.0270(7) 0.0229(7) 0.0092(5) 0.0016(7) 0.0057(7)
F4 0.0546(9) 0.0192(6) 0.0200(6) -0.0006(5) 0.0006(6) 0.0041(6)
F5 0.0329(7) 0.0209(6) 0.0235(6) 0.0009(5) -0.0020(5) -0.0106(5)
F6 0.0370(7) 0.0285(7) 0.0188(6) -0.0074(5) -0.0068(5) -0.0053(6)
F7 0.0315(7) 0.0258(6) 0.0249(6) 0.0071(5) 0.0037(5) -0.0072(5)
F8 0.0331(7) 0.0224(6) 0.0208(6) -0.0026(5) -0.0002(5) -0.0110(6)
C1 0.0173(10) 0.0248(10) 0.0130(9) 0.0014(7) -0.0005(8) 0.0023(8)
C2 0.0405(13) 0.0218(10) 0.0157(10) 0.0024(8) 0.0025(9) 0.0054(10)
C3 0.0414(14) 0.0203(10) 0.0174(10) -0.0024(8) -0.0003(9) 0.0030(10)
C4 0.0168(10) 0.0214(10) 0.0158(9) -0.0023(7) -0.0005(8) 0.0007(8)
C5 0.0137(9) 0.0228(10) 0.0139(9) -0.0005(7) -0.0005(7) -0.0004(8)
C6 0.0186(10) 0.0213(10) 0.0182(10) 0.0012(8) -0.0008(8) -0.0024(8)
C7 0.0202(10) 0.0295(11) 0.0157(9) -0.0055(8) 0.0010(8) -0.0044(9)
C8 0.0220(10) 0.0348(12) 0.0146(9) 0.0022(8) -0.0005(8) -0.0015(9)
C9 0.0255(11) 0.0245(11) 0.0209(10) 0.0056(8) 0.0000(9) 0.0008(9)
C10 0.0227(10) 0.0228(10) 0.0155(9) -0.0021(7) -0.0001(8) 0.0016(9)
C11 0.0158(9) 0.0235(10) 0.0125(9) 0.0019(7) 0.0006(7) 0.0016(8)
C12 0.0316(12) 0.0204(10) 0.0158(9) 0.0038(8) 0.0031(9) -0.0006(9)
C13 0.0338(12) 0.0174(10) 0.0179(10) -0.0001(8) 0.0041(9) -0.0009(9)
C14 0.0173(9) 0.0181(9) 0.0139(9) -0.0002(7) -0.0003(7) -0.0011(8)
C15 0.0133(9) 0.0172(9) 0.0151(9) 0.0007(7) 0.0010(7) 0.0017(8)
C16 0.0168(9) 0.0170(9) 0.0172(9) -0.0028(8) -0.0015(8) 0.0002(8)
C17 0.0150(9) 0.0185(9) 0.0214(9) 0.0049(8) 0.0036(8) 0.0001(8)
C18 0.0186(10) 0.0257(10) 0.0132(9) 0.0016(8) 0.0009(8) 0.0054(8)
C19 0.0181(10) 0.0203(10) 0.0178(9) -0.0053(8) -0.0019(8) 0.0026(8)
C20 0.0163(10) 0.0152(9) 0.0190(10) 0.0017(7) 0.0018(7) -0.0003(8)

loop_
_atom_type_symbol
_atom_type_description
_atom_type_scat_dispersion_real
_atom_type_scat_dispersion_imag
_atom_type_scat_source
C C 0.0033 0.0016 'International Tables Vol C Tables 4.2.6.8 and 6.1.1.4'
H H 0.0000 0.0000 'International Tables Vol C Tables 4.2.6.8 and 6.1.1.4'
F F 0.0171 0.0103 'International Tables Vol C Tables 4.2.6.8 and 6.1.1.4'
S S 0.1246 0.1234 'International Tables Vol C Tables 4.2.6.8 and 6.1.1.4'

loop_
_geom_angle_atom_site_label_1
_geom_angle_atom_site_label_2
_geom_angle_atom_site_label_3
_geom_angle
C1 S1 C4 92.31(9)
C11 S2 C14 92.06(9)
C2 C1 S1 110.75(14)
C2 C1 C11 129.24(18)
C11 C1 S1 120.00(15)
C1 C2 H2 123.3
C1 C2 C3 113.46(18)
C3 C2 H2 123.3
C2 C3 H3 123.2
C4 C3 C2 113.51(18)
C4 C3 H3 123.2
C3 C4 S1 109.97(14)
C3 C4 C5 128.31(18)
C5 C4 S1 121.72(15)
C6 C5 C4 122.38(18)
C10 C5 C4 123.54(18)
C10 C5 C6 114.08(17)
F1 C6 C5 120.51(17)
F1 C6 C7 117.06(18)
C7 C6 C5 122.43(19)
F2 C7 C6 117.97(19)
F2 C7 C8 119.78(18)
C8 C7 C6 122.24(19)
C7 C8 H8 121.7
C9 C8 C7 116.60(19)
C9 C8 H8 121.7
F3 C9 C8 120.21(18)
F3 C9 C10 118.16(19)
C8 C9 C10 121.6(2)
F4 C10 C5 119.50(17)
F4 C10 C9 117.48(18)
C9 C10 C5 123.02(19)
C1 C11 S2 120.14(15)
C12 C11 S2 111.03(14)
C12 C11 C1 128.79(18)
C11 C12 H12 123.4
C11 C12 C13 113.27(18)
C13 C12 H12 123.4
C12 C13 H13 123.4
C14 C13 C12 113.11(18)
C14 C13 H13 123.4
C13 C14 S2 110.53(14)
C13 C14 C15 127.61(18)
C15 C14 S2 121.85(14)
C16 C15 C14 123.66(17)
C16 C15 C20 115.05(17)
C20 C15 C14 121.29(17)
F8 C16 C15 119.65(16)
F8 C16 C17 117.89(17)
C17 C16 C15 122.46(18)
F7 C17 C16 118.64(18)
F7 C17 C18 119.79(17)
C18 C17 C16 121.57(19)
C17 C18 H18 121.5
C19 C18 C17 116.93(18)
C19 C18 H18 121.5
F6 C19 C18 119.52(17)
F6 C19 C20 118.66(18)
C18 C19 C20 121.81(18)
F5 C20 C15 119.96(17)
F5 C20 C19 117.86(17)
C19 C20 C15 122.17(18)

loop_
_geom_bond_atom_site_label_1
_geom_bond_atom_site_label_2
_geom_bond_distance
S1 C1 1.723(2)
S1 C4 1.740(2)
S2 C11 1.7282(19)
S2 C14 1.7357(19)
F1 C6 1.346(2)
F2 C7 1.350(2)
F3 C9 1.345(2)
F4 C10 1.350(2)
F5 C20 1.345(2)
F6 C19 1.348(2)
F7 C17 1.349(2)
F8 C16 1.349(2)
C1 C2 1.365(3)
C1 C11 1.455(3)
C2 H2 0.9500
C2 C3 1.408(3)
C3 H3 0.9500
C3 C4 1.370(3)
C4 C5 1.470(3)
C5 C6 1.400(3)
C5 C10 1.396(3)
C6 C7 1.379(3)
C7 C8 1.374(3)
C8 H8 0.9500
C8 C9 1.370(3)
C9 C10 1.384(3)
C11 C12 1.366(3)
C12 H12 0.9500
C12 C13 1.414(3)
C13 H13 0.9500
C13 C14 1.374(3)
C14 C15 1.472(2)
C15 C16 1.393(3)
C15 C20 1.396(3)
C16 C17 1.378(3)
C17 C18 1.376(3)
C18 H18 0.9500
C18 C19 1.375(3)
C19 C20 1.378(3)

loop_
_geom_torsion_atom_site_label_1
_geom_torsion_atom_site_label_2
_geom_torsion_atom_site_label_3
_geom_torsion_atom_site_label_4
_geom_torsion
S1 C1 C2 C3 0.5(3)
S1 C1 C11 S2 -175.17(11)
S1 C1 C11 C12 2.3(3)
S1 C4 C5 C6 179.98(16)
S1 C4 C5 C10 0.3(3)
S2 C11 C12 C13 -0.3(3)
S2 C14 C15 C16 29.8(3)
S2 C14 C15 C20 -149.51(16)
F1 C6 C7 F2 0.1(3)
F1 C6 C7 C8 178.95(19)
F2 C7 C8 C9 178.47(19)
F3 C9 C10 F4 -0.3(3)
F3 C9 C10 C5 178.72(19)
F6 C19 C20 F5 -0.4(3)
F6 C19 C20 C15 -179.30(17)
F7 C17 C18 C19 -179.03(17)
F8 C16 C17 F7 -0.3(3)
F8 C16 C17 C18 -179.49(18)
C1 S1 C4 C3 -0.05(17)
C1 S1 C4 C5 -179.48(17)
C1 C2 C3 C4 -0.6(3)
C1 C11 C12 C13 -178.0(2)
C2 C1 C11 S2 3.8(3)
C2 C1 C11 C12 -178.8(2)
C2 C3 C4 S1 0.4(3)
C2 C3 C4 C5 179.7(2)
C3 C4 C5 C6 0.7(3)
C3 C4 C5 C10 -179.0(2)
C4 S1 C1 C2 -0.27(18)
C4 S1 C1 C11 178.86(17)
C4 C5 C6 F1 1.6(3)
C4 C5 C6 C7 -179.0(2)
C4 C5 C10 F4 -1.3(3)
C4 C5 C10 C9 179.7(2)
C5 C6 C7 F2 -179.35(18)
C5 C6 C7 C8 -0.5(3)
C6 C5 C10 F4 179.03(18)
C6 C5 C10 C9 0.0(3)
C6 C7 C8 C9 -0.4(3)
C7 C8 C9 F3 -178.6(2)
C7 C8 C9 C10 1.0(3)
C8 C9 C10 F4 -179.90(19)
C8 C9 C10 C5 -0.9(4)
C10 C5 C6 F1 -178.76(18)
C10 C5 C6 C7 0.6(3)
C11 S2 C14 C13 0.22(17)
C11 S2 C14 C15 179.07(17)
C11 C1 C2 C3 -178.5(2)
C11 C12 C13 C14 0.5(3)
C12 C13 C14 S2 -0.4(2)
C12 C13 C14 C15 -179.20(19)
C13 C14 C15 C16 -151.6(2)
C13 C14 C15 C20 29.1(3)
C14 S2 C11 C1 177.94(17)
C14 S2 C11 C12 0.06(17)
C14 C15 C16 F8 0.1(3)
C14 C15 C16 C17 -179.90(19)
C14 C15 C20 F5 0.5(3)
C14 C15 C20 C19 179.41(18)
C15 C16 C17 F7 179.66(17)
C15 C16 C17 C18 0.5(3)
C16 C15 C20 F5 -178.81(17)
C16 C15 C20 C19 0.1(3)
C16 C17 C18 C19 0.1(3)
C17 C18 C19 F6 179.22(18)
C17 C18 C19 C20 -0.6(3)
C18 C19 C20 F5 179.45(18)
C18 C19 C20 C15 0.5(3)
C20 C15 C16 F8 179.41(17)
C20 C15 C16 C17 -0.6(3)
